data_2220696
loop_
_publ_author_name
'Zhang, Wen-qin'
'Zheng, Ren-lin'
'Song, Hang'
'Yang, Sheng-Yong'
'Yu, Luo-Ting'

_publ_section_title
;
 Ethyl
 3-(4-methylbenzenesulfonamido)thieno[2,3-<i>b</i>]pyridine-2-carboxylate
;
_journal_coeditor_code BG2232
_journal_issue 2
_journal_name_full 'Acta Crystallographica Section E'
_journal_page_first o257
_journal_paper_doi 10.1107/S1600536809000269
_journal_volume 65
_journal_year 2009
_chemical_formula_iupac 'C17 H16 N2 O4 S2'
_chemical_formula_moiety 'C17 H16 N2 O4 S2'
_chemical_formula_sum 'C17 H16 N2 O4 S2'
_chemical_formula_weight 376.46
_chemical_name_systematic
;Ethyl
 3-(4-methylbenzenesulfonamido)thieno[2,3-<i>b</i>]pyridine-2-carboxylate
;
_space_group_IT_number 61
_symmetry_cell_setting orthorhombic
_symmetry_space_group_name_Hall '-P 2ac 2ab'
_symmetry_space_group_name_H-M 'P b c a'
_atom_sites_solution_hydrogens mixed
_atom_sites_solution_primary direct
_atom_sites_solution_secondary difmap
_cell_angle_alpha 90.00
_cell_angle_beta 90.00
_cell_angle_gamma 90.00
_cell_formula_units_Z 8
_cell_length_a 14.809(4)
_cell_length_b 11.892(3)
_cell_length_c 19.494(5)
_cell_measurement_reflns_used 24
_cell_measurement_temperature 293(2)
_cell_measurement_theta_max 7.69
_cell_measurement_theta_min 4.50
_cell_volume 3433.1(15)
_computing_cell_refinement 'DIFRAC (Gabe & White, 1993)'
_computing_data_collection 'DIFRAC (Gabe & White, 1993)'
_computing_data_reduction 'NRCVAX (Gabe <i>et al.</i>, 1989)'
_computing_molecular_graphics 'ORTEP-3 (Farrugia, 1997)'
_computing_publication_material 'SHELXL97 (Sheldrick, 2008)'
_computing_structure_refinement 'SHELXL97 (Sheldrick, 2008)'
_computing_structure_solution 'SHELXS97 (Sheldrick, 2008)'
_diffrn_ambient_temperature 293(2)
_diffrn_measured_fraction_theta_full 0.984
_diffrn_measured_fraction_theta_max 0.984
_diffrn_measurement_device_type 'Enraf--Nonius CAD-4'
_diffrn_measurement_method \w/2\q
_diffrn_radiation_monochromator graphite
_diffrn_radiation_source 'fine-focus sealed tube'
_diffrn_radiation_type MoK\a
_diffrn_radiation_wavelength 0.71073
_diffrn_reflns_av_R_equivalents 0.0046
_diffrn_reflns_av_sigmaI/netI 0.0327
_diffrn_reflns_limit_h_max 10
_diffrn_reflns_limit_h_min -17
_diffrn_reflns_limit_k_max 14
_diffrn_reflns_limit_k_min -2
_diffrn_reflns_limit_l_max 23
_diffrn_reflns_limit_l_min -13
_diffrn_reflns_number 3590
_diffrn_reflns_theta_full 25.55
_diffrn_reflns_theta_max 25.55
_diffrn_reflns_theta_min 2.09
_diffrn_standards_decay_% 2.996
_diffrn_standards_interval_count 200
_diffrn_standards_number 3
_exptl_absorpt_coefficient_mu 0.335
_exptl_absorpt_correction_T_max 0.8720
_exptl_absorpt_correction_T_min 0.8611
_exptl_absorpt_correction_type sphere
_exptl_absorpt_process_details
;
(interpolation; International Tables for X-ray Crystallography, 1959, Vol II,
p. 302; 1992, Vol. C, p. 523); Table 5.3.6 B for muR in the range 2.6-10.0.
The interpolation procedure of C.W.Dwiggins Jr (Acta Cryst.(1975)
A31,146-148) is used with some modification.
;
_exptl_crystal_colour colourless
_exptl_crystal_density_diffrn 1.457
_exptl_crystal_density_method 'not measured'
_exptl_crystal_description block
_exptl_crystal_F_000 1568
_exptl_crystal_size_max 0.46
_exptl_crystal_size_mid 0.44
_exptl_crystal_size_min 0.42
_refine_diff_density_max 0.363
_refine_diff_density_min -0.743
_refine_ls_extinction_coef 0.0175(17)
_refine_ls_extinction_expression Fc^*^=kFc[1+0.001xFc^2^\l^3^/sin(2\q)]^-1/4^
_refine_ls_extinction_method 'SHELXL97 (Sheldrick, 2008)'
_refine_ls_goodness_of_fit_ref 1.129
_refine_ls_hydrogen_treatment mixed
_refine_ls_matrix_type full
_refine_ls_number_parameters 233
_refine_ls_number_reflns 3075
_refine_ls_number_restraints 1
_refine_ls_restrained_S_all 1.129
_refine_ls_R_factor_all 0.0954
_refine_ls_R_factor_gt 0.0546
_refine_ls_shift/su_max 0.000
_refine_ls_shift/su_mean 0.000
_refine_ls_structure_factor_coef Fsqd
_refine_ls_weighting_details 'w=1/[\s^2^(Fo^2^)+(0.0996P)^2^+1.4444P] where P=(Fo^2^+2Fc^2^)/3'
_refine_ls_weighting_scheme calc
_refine_ls_wR_factor_gt 0.1553
_refine_ls_wR_factor_ref 0.1858
_reflns_number_gt 2032
_reflns_number_total 3075
_reflns_threshold_expression I>2\s(I)
_cod_data_source_file bg2232.cif
_cod_data_source_block I
_cod_depositor_comments
;
The following automatic conversions were performed:
'_symmetry_cell_setting' value 'Orthorhombic' changed to 'orthorhombic'
according to '/home/saulius/struct/CIF-dictionaries/cif_core.dic'
dictionary named 'cif_core.dic' version 2.4.1 from 2010-06-29.

Automatic conversion script
Id: cif_fix_enum 1527 2010-12-29 10:47:43Z saulius 

The following automatic conversions were performed:

'_symmetry_cell_setting' value 'Orthorhombic' changed to
'orthorhombic' according to
/home/saulius/struct/CIF-dictionaries/cif_core.dic dictionary named
'cif_core.dic' version 2.4.1 from 2010-06-29.

Automatic conversion script
Id: cif_fix_values 1715 2011-07-08 13:25:40Z adriana 
;
_cod_database_code 2220696
_cod_database_fobs_code 2220696

loop_
_symmetry_equiv_pos_as_xyz
'x, y, z'
'-x+1/2, -y, z+1/2'
'x+1/2, -y+1/2, -z'
'-x, y+1/2, -z+1/2'
'-x, -y, -z'
'x-1/2, y, -z-1/2'
'-x-1/2, y-1/2, z'
'x, -y-1/2, z-1/2'

loop_
_atom_site_type_symbol
_atom_site_label
_atom_site_fract_x
_atom_site_fract_y
_atom_site_fract_z
_atom_site_U_iso_or_equiv
_atom_site_adp_type
_atom_site_calc_flag
_atom_site_refinement_flags
_atom_site_occupancy
_atom_site_disorder_assembly
_atom_site_disorder_group
S S1 0.09964(6) 0.61780(8) 0.44511(5) 0.0446(3) Uani d . 1 . .
S S2 -0.09888(7) 0.97224(9) 0.42142(5) 0.0519(3) Uani d . 1 . .
O O1 0.14122(18) 0.6604(2) 0.38494(13) 0.0557(7) Uani d . 1 . .
O O2 0.09322(18) 0.4988(2) 0.45432(15) 0.0578(8) Uani d . 1 . .
O O3 -0.12382(18) 0.9327(2) 0.56425(12) 0.0497(7) Uani d . 1 . .
O O4 -0.0664(2) 0.7593(3) 0.57213(13) 0.0617(8) Uani d . 1 . .
N N1 -0.0053(2) 0.6628(3) 0.44558(15) 0.0422(7) Uani d D 1 . .
H H1N -0.033(3) 0.642(3) 0.4875(12) 0.067(13) Uiso d D 1 . .
N N2 -0.0759(3) 0.9677(3) 0.28514(19) 0.0651(10) Uani d . 1 . .
C C1 0.2655(4) 0.8311(6) 0.6960(4) 0.129(3) Uani d . 1 . .
H H1A 0.2173 0.8723 0.7172 0.194 Uiso calc R 1 . .
H H1B 0.3126 0.8821 0.6828 0.194 Uiso calc R 1 . .
H H1C 0.2890 0.7769 0.7278 0.194 Uiso calc R 1 . .
C C2 0.2296(3) 0.7703(6) 0.6323(3) 0.0842(18) Uani d . 1 . .
C C3 0.2462(3) 0.8165(5) 0.5677(3) 0.0783(15) Uani d . 1 . .
H H3 0.2827 0.8798 0.5635 0.094 Uiso calc R 1 . .
C C4 0.2083(3) 0.7678(3) 0.5100(2) 0.0578(11) Uani d . 1 . .
H H4 0.2197 0.7975 0.4668 0.069 Uiso calc R 1 . .
C C5 0.1529(2) 0.6741(3) 0.51725(19) 0.0469(9) Uani d . 1 . .
C C6 0.1372(3) 0.6279(4) 0.5808(2) 0.0622(11) Uani d . 1 . .
H H6 0.1006 0.5646 0.5850 0.075 Uiso calc R 1 . .
C C7 0.1755(3) 0.6751(5) 0.6376(2) 0.0826(16) Uani d . 1 . .
H H7 0.1652 0.6433 0.6805 0.099 Uiso calc R 1 . .
C C8 -0.0288(2) 0.7731(3) 0.42354(17) 0.0399(8) Uani d . 1 . .
C C9 -0.0649(2) 0.8527(3) 0.46538(18) 0.0417(8) Uani d . 1 . .
C C10 -0.0648(2) 0.9136(4) 0.34493(19) 0.0495(10) Uani d . 1 . .
C C11 -0.0285(2) 0.8071(3) 0.35295(17) 0.0434(9) Uani d . 1 . .
C C12 -0.0836(2) 0.8412(4) 0.53894(18) 0.0446(9) Uani d . 1 . .
C C13 -0.1472(3) 0.9290(3) 0.63719(18) 0.0524(10) Uani d . 1 . .
H H13A -0.0931 0.9208 0.6648 0.063 Uiso calc R 1 . .
H H13B -0.1867 0.8657 0.6464 0.063 Uiso calc R 1 . .
C C14 -0.1939(3) 1.0370(4) 0.6541(2) 0.0623(11) Uani d . 1 . .
H H14A -0.1538 1.0988 0.6456 0.093 Uiso calc R 1 . .
H H14B -0.2112 1.0367 0.7016 0.093 Uiso calc R 1 . .
H H14C -0.2468 1.0446 0.6260 0.093 Uiso calc R 1 . .
C C15 -0.0523(3) 0.9075(5) 0.2299(2) 0.0724(14) Uani d . 1 . .
H H15 -0.0606 0.9403 0.1870 0.087 Uiso calc R 1 . .
C C16 -0.0170(3) 0.8024(5) 0.2319(2) 0.0662(13) Uani d . 1 . .
H H16 -0.0015 0.7670 0.1910 0.079 Uiso calc R 1 . .
C C17 -0.0036(2) 0.7466(4) 0.29326(19) 0.0511(10) Uani d . 1 . .
H H17 0.0202 0.6743 0.2952 0.061 Uiso calc R 1 . .

loop_
_atom_site_aniso_label
_atom_site_aniso_U_11
_atom_site_aniso_U_22
_atom_site_aniso_U_33
_atom_site_aniso_U_12
_atom_site_aniso_U_13
_atom_site_aniso_U_23
S1 0.0471(6) 0.0449(6) 0.0417(6) 0.0037(4) 0.0058(4) -0.0009(4)
S2 0.0528(6) 0.0546(7) 0.0483(6) 0.0089(5) -0.0010(4) 0.0069(5)
O1 0.0528(15) 0.0707(19) 0.0435(16) 0.0033(14) 0.0104(12) 0.0073(13)
O2 0.0690(19) 0.0428(17) 0.0617(19) 0.0040(13) 0.0060(13) -0.0015(13)
O3 0.0542(15) 0.0584(17) 0.0365(14) 0.0043(13) 0.0087(11) -0.0027(12)
O4 0.084(2) 0.066(2) 0.0350(15) 0.0072(16) 0.0038(14) 0.0072(14)
N1 0.0420(16) 0.0428(17) 0.0418(17) -0.0035(13) 0.0015(13) 0.0029(13)
N2 0.072(2) 0.075(3) 0.048(2) 0.0039(19) -0.0066(17) 0.0199(19)
C1 0.093(4) 0.175(7) 0.120(5) 0.051(4) -0.052(4) -0.086(5)
C2 0.047(3) 0.123(5) 0.083(4) 0.031(3) -0.024(2) -0.047(3)
C3 0.053(3) 0.084(4) 0.098(4) 0.010(2) -0.017(3) -0.028(3)
C4 0.050(2) 0.049(2) 0.074(3) 0.0013(18) -0.005(2) -0.002(2)
C5 0.043(2) 0.050(2) 0.048(2) 0.0082(17) 0.0021(16) 0.0002(17)
C6 0.053(2) 0.079(3) 0.055(3) -0.001(2) -0.0040(19) 0.007(2)
C7 0.058(3) 0.140(5) 0.050(3) 0.026(3) -0.010(2) -0.012(3)
C8 0.0349(17) 0.053(2) 0.0318(18) -0.0077(15) -0.0022(14) 0.0041(15)
C9 0.0363(17) 0.055(2) 0.0337(18) 0.0026(16) -0.0032(14) 0.0031(16)
C10 0.0427(19) 0.065(3) 0.041(2) -0.0023(18) -0.0064(16) 0.0121(18)
C11 0.0354(17) 0.063(2) 0.0315(19) -0.0086(16) -0.0014(14) 0.0019(17)
C12 0.0399(19) 0.063(2) 0.0313(19) -0.0064(17) -0.0003(14) 0.0004(18)
C13 0.059(2) 0.063(3) 0.034(2) -0.003(2) 0.0059(17) -0.0042(18)
C14 0.068(3) 0.068(3) 0.051(3) -0.007(2) 0.012(2) -0.011(2)
C15 0.071(3) 0.106(4) 0.040(3) -0.005(3) -0.009(2) 0.023(3)
C16 0.060(3) 0.108(4) 0.030(2) -0.024(3) -0.0005(17) 0.003(2)
C17 0.050(2) 0.061(3) 0.042(2) -0.0113(18) 0.0022(16) -0.0028(17)

loop_
_atom_type_symbol
_atom_type_description
_atom_type_scat_dispersion_real
_atom_type_scat_dispersion_imag
_atom_type_scat_source
C C 0.0033 0.0016 'International Tables Vol C Tables 4.2.6.8 and 6.1.1.4'
H H 0.0000 0.0000 'International Tables Vol C Tables 4.2.6.8 and 6.1.1.4'
O O 0.0106 0.0060 'International Tables Vol C Tables 4.2.6.8 and 6.1.1.4'
N N 0.0061 0.0033 'International Tables Vol C Tables 4.2.6.8 and 6.1.1.4'
S S 0.1246 0.1234 'International Tables Vol C Tables 4.2.6.8 and 6.1.1.4'

loop_
_geom_angle_atom_site_label_1
_geom_angle_atom_site_label_2
_geom_angle_atom_site_label_3
_geom_angle_site_symmetry_1
_geom_angle_site_symmetry_3
_geom_angle
_geom_angle_publ_flag
O1 S1 O2 . . 119.11(18) ?
O1 S1 N1 . . 107.37(16) ?
O2 S1 N1 . . 105.00(16) ?
O1 S1 C5 . . 109.43(18) ?
O2 S1 C5 . . 107.97(18) ?
N1 S1 C5 . . 107.34(16) ?
C10 S2 C9 . . 90.63(18) ?
C12 O3 C13 . . 116.1(3) ?
C8 N1 S1 . . 122.0(2) ?
C8 N1 H1N . . 114(3) ?
S1 N1 H1N . . 109(3) ?
C15 N2 C10 . . 114.2(4) ?
C2 C1 H1A . . 109.5 ?
C2 C1 H1B . . 109.5 ?
H1A C1 H1B . . 109.5 ?
C2 C1 H1C . . 109.5 ?
H1A C1 H1C . . 109.5 ?
H1B C1 H1C . . 109.5 ?
C7 C2 C3 . . 119.4(5) ?
C7 C2 C1 . . 121.5(7) ?
C3 C2 C1 . . 118.9(6) ?
C4 C3 C2 . . 119.7(5) ?
C4 C3 H3 . . 120.1 ?
C2 C3 H3 . . 120.1 ?
C3 C4 C5 . . 119.5(5) ?
C3 C4 H4 . . 120.3 ?
C5 C4 H4 . . 120.3 ?
C6 C5 C4 . . 120.8(4) ?
C6 C5 S1 . . 119.7(3) ?
C4 C5 S1 . . 119.5(3) ?
C7 C6 C5 . . 119.7(5) ?
C7 C6 H6 . . 120.1 ?
C5 C6 H6 . . 120.1 ?
C6 C7 C2 . . 120.9(5) ?
C6 C7 H7 . . 119.6 ?
C2 C7 H7 . . 119.6 ?
C9 C8 N1 . . 123.8(3) ?
C9 C8 C11 . . 112.4(3) ?
N1 C8 C11 . . 123.3(3) ?
C8 C9 C12 . . 126.6(3) ?
C8 C9 S2 . . 112.9(3) ?
C12 C9 S2 . . 120.3(3) ?
N2 C10 C11 . . 125.8(4) ?
N2 C10 S2 . . 121.5(4) ?
C11 C10 S2 . . 112.7(3) ?
C10 C11 C17 . . 118.2(3) ?
C10 C11 C8 . . 111.4(3) ?
C17 C11 C8 . . 130.2(4) ?
O4 C12 O3 . . 124.0(3) ?
O4 C12 C9 . . 124.4(4) ?
O3 C12 C9 . . 111.7(3) ?
O3 C13 C14 . . 107.3(3) ?
O3 C13 H13A . . 110.3 ?
C14 C13 H13A . . 110.3 ?
O3 C13 H13B . . 110.3 ?
C14 C13 H13B . . 110.3 ?
H13A C13 H13B . . 108.5 ?
C13 C14 H14A . . 109.5 ?
C13 C14 H14B . . 109.5 ?
H14A C14 H14B . . 109.5 ?
C13 C14 H14C . . 109.5 ?
H14A C14 H14C . . 109.5 ?
H14B C14 H14C . . 109.5 ?
N2 C15 C16 . . 124.8(4) ?
N2 C15 H15 . . 117.6 ?
C16 C15 H15 . . 117.6 ?
C15 C16 C17 . . 121.6(4) ?
C15 C16 H16 . . 119.2 ?
C17 C16 H16 . . 119.2 ?
C16 C17 C11 . . 115.4(4) ?
C16 C17 H17 . . 122.3 ?
C11 C17 H17 . . 122.3 ?

loop_
_geom_bond_atom_site_label_1
_geom_bond_atom_site_label_2
_geom_bond_site_symmetry_2
_geom_bond_distance
_geom_bond_publ_flag
S1 O1 . 1.418(3) ?
S1 O2 . 1.430(3) ?
S1 N1 . 1.643(3) ?
S1 C5 . 1.746(4) ?
S2 C10 . 1.722(4) ?
S2 C9 . 1.734(4) ?
O3 C12 . 1.335(5) ?
O3 C13 . 1.464(4) ?
O4 C12 . 1.197(5) ?
N1 C8 . 1.423(5) ?
N1 H1N . 0.95(3) ?
N2 C15 . 1.340(6) ?
N2 C10 . 1.342(5) ?
C1 C2 . 1.532(7) ?
C1 H1A . 0.9600 ?
C1 H1B . 0.9600 ?
C1 H1C . 0.9600 ?
C2 C7 . 1.390(8) ?
C2 C3 . 1.395(8) ?
C3 C4 . 1.385(6) ?
C3 H3 . 0.9300 ?
C4 C5 . 1.390(5) ?
C4 H4 . 0.9300 ?
C5 C6 . 1.375(6) ?
C6 C7 . 1.366(6) ?
C6 H6 . 0.9300 ?
C7 H7 . 0.9300 ?
C8 C9 . 1.359(5) ?
C8 C11 . 1.434(5) ?
C9 C12 . 1.467(5) ?
C10 C11 . 1.384(6) ?
C11 C17 . 1.417(5) ?
C13 C14 . 1.496(6) ?
C13 H13A . 0.9700 ?
C13 H13B . 0.9700 ?
C14 H14A . 0.9600 ?
C14 H14B . 0.9600 ?
C14 H14C . 0.9600 ?
C15 C16 . 1.355(7) ?
C15 H15 . 0.9300 ?
C16 C17 . 1.383(6) ?
C16 H16 . 0.9300 ?
C17 H17 . 0.9300 ?

loop_
_geom_hbond_atom_site_label_D
_geom_hbond_atom_site_label_H
_geom_hbond_atom_site_label_A
_geom_hbond_site_symmetry_A
_geom_hbond_distance_DH
_geom_hbond_distance_HA
_geom_hbond_distance_DA
_geom_hbond_angle_DHA
N1 H1N O4 . 0.95(3) 2.22(3) 2.867(4) 125(3)
N1 H1N O2 5_566 0.95(3) 2.21(3) 3.033(4) 145(3)

loop_
_geom_torsion_atom_site_label_1
_geom_torsion_atom_site_label_2
_geom_torsion_atom_site_label_3
_geom_torsion_atom_site_label_4
_geom_torsion_site_symmetry_1
_geom_torsion_site_symmetry_2
_geom_torsion_site_symmetry_3
_geom_torsion_site_symmetry_4
_geom_torsion
_geom_torsion_publ_flag
O1 S1 N1 C8 . . . . -38.8(3) ?
O2 S1 N1 C8 . . . . -166.5(3) ?
C5 S1 N1 C8 . . . . 78.8(3) ?
C7 C2 C3 C4 . . . . 0.5(7) ?
C1 C2 C3 C4 . . . . -174.8(4) ?
C2 C3 C4 C5 . . . . 0.9(7) ?
C3 C4 C5 C6 . . . . -1.5(6) ?
C3 C4 C5 S1 . . . . 176.2(3) ?
O1 S1 C5 C6 . . . . -166.5(3) ?
O2 S1 C5 C6 . . . . -35.5(4) ?
N1 S1 C5 C6 . . . . 77.3(4) ?
O1 S1 C5 C4 . . . . 15.8(4) ?
O2 S1 C5 C4 . . . . 146.9(3) ?
N1 S1 C5 C4 . . . . -100.4(3) ?
C4 C5 C6 C7 . . . . 0.7(7) ?
S1 C5 C6 C7 . . . . -176.9(3) ?
C5 C6 C7 C2 . . . . 0.6(7) ?
C3 C2 C7 C6 . . . . -1.2(7) ?
C1 C2 C7 C6 . . . . 173.9(4) ?
S1 N1 C8 C9 . . . . -115.8(4) ?
S1 N1 C8 C11 . . . . 73.0(4) ?
N1 C8 C9 C12 . . . . 1.5(6) ?
C11 C8 C9 C12 . . . . 173.5(3) ?
N1 C8 C9 S2 . . . . -172.6(3) ?
C11 C8 C9 S2 . . . . -0.6(4) ?
C10 S2 C9 C8 . . . . 0.5(3) ?
C10 S2 C9 C12 . . . . -174.1(3) ?
C15 N2 C10 C11 . . . . 3.0(6) ?
C15 N2 C10 S2 . . . . -175.2(3) ?
C9 S2 C10 N2 . . . . 178.1(4) ?
C9 S2 C10 C11 . . . . -0.3(3) ?
N2 C10 C11 C17 . . . . -2.6(6) ?
S2 C10 C11 C17 . . . . 175.8(3) ?
N2 C10 C11 C8 . . . . -178.3(4) ?
S2 C10 C11 C8 . . . . 0.0(4) ?
C9 C8 C11 C10 . . . . 0.4(4) ?
N1 C8 C11 C10 . . . . 172.4(3) ?
C9 C8 C11 C17 . . . . -174.7(3) ?
N1 C8 C11 C17 . . . . -2.7(6) ?
C13 O3 C12 O4 . . . . -0.1(5) ?
C13 O3 C12 C9 . . . . 178.8(3) ?
C8 C9 C12 O4 . . . . 2.4(6) ?
S2 C9 C12 O4 . . . . 176.2(3) ?
C8 C9 C12 O3 . . . . -176.5(3) ?
S2 C9 C12 O3 . . . . -2.7(4) ?
C12 O3 C13 C14 . . . . -178.0(3) ?
C10 N2 C15 C16 . . . . -2.2(7) ?
N2 C15 C16 C17 . . . . 1.0(7) ?
C15 C16 C17 C11 . . . . -0.4(6) ?
C10 C11 C17 C16 . . . . 1.1(5) ?
C8 C11 C17 C16 . . . . 175.9(4) ?

loop_
_cod_related_entry_id
_cod_related_entry_database
_cod_related_entry_code
1 ChemSpider 24741525
